data_7204652
loop_
_publ_author_name
'Abu-Shandi, Khalid'
'Winkler, Heiner'
'Wu, Biao'
'Janiak, Christoph'

_publ_section_title
;
 Open-framework iron phosphates: Syntheses, structures, sorption studies
 and oxidation catalysis
;
_journal_coden_ASTM CRECF4
_journal_issue 33
_journal_name_full CrystEngComm
_journal_page_first 180
_journal_page_last 189
_journal_paper_doi 10.1039/b303498d
_journal_volume 5
_journal_year 2003
_chemical_formula_moiety '3Fe, (C4N2H12), 3(PO4), HPO4, 1.25H2O'
_chemical_formula_sum 'C4 H13 Fe3 N2 O17.25 P4'
_chemical_formula_weight 656.59
_chemical_name_common
;
H2piperazinedium-(aqua)(\m3-hydrogenphosphato)(tris-\m4-phosphato)-
tri-iron(iii)-0.25hydrate
;
_chemical_name_systematic
;
H2piperazinedium-(aqua)(\m3-hydrogenphosphato)(tris-\m4-phosphato)-
tri-iron(III)-0.25hydrate
;
_space_group_IT_number 2
_symmetry_cell_setting triclinic
_symmetry_space_group_name_Hall '-P 1'
_symmetry_space_group_name_H-M 'P -1'
_atom_sites_solution_hydrogens geom
_atom_sites_solution_primary direct
_atom_sites_solution_secondary difmap
_audit_creation_method SHELXL-97
_cell_angle_alpha 90.270(4)
_cell_angle_beta 91.338(4)
_cell_angle_gamma 106.594(4)
_cell_formula_units_Z 2
_cell_length_a 6.3554(16)
_cell_length_b 9.166(2)
_cell_length_c 15.311(4)
_cell_measurement_temperature 213(2)
_cell_volume 854.5(4)
_computing_cell_refinement SMART
_computing_data_collection 'SMART (Bruker 1997)'
_computing_data_reduction 'SAINT (Bruker 1997)'
_computing_structure_refinement 'SHELXL-97 (Sheldrick, 1997)'
_computing_structure_solution 'SHELXS-97 (Sheldrick, 1990)'
_diffrn_ambient_temperature 213(2)
_diffrn_measured_fraction_theta_full 0.897
_diffrn_measured_fraction_theta_max 0.897
_diffrn_measurement_device_type 'Bruker AXS CCD'
_diffrn_measurement_method '\w scan'
_diffrn_radiation_monochromator graphite
_diffrn_radiation_source 'fine-focus sealed tube'
_diffrn_radiation_type MoK\a
_diffrn_radiation_wavelength 0.71073
_diffrn_reflns_av_R_equivalents 0.0289
_diffrn_reflns_av_sigmaI/netI 0.0584
_diffrn_reflns_limit_h_max 8
_diffrn_reflns_limit_h_min -8
_diffrn_reflns_limit_k_max 12
_diffrn_reflns_limit_k_min -11
_diffrn_reflns_limit_l_max 20
_diffrn_reflns_limit_l_min -20
_diffrn_reflns_number 7722
_diffrn_reflns_theta_full 28.77
_diffrn_reflns_theta_max 28.77
_diffrn_reflns_theta_min 1.33
_exptl_absorpt_coefficient_mu 2.988
_exptl_absorpt_correction_T_max 0.8181
_exptl_absorpt_correction_T_min 0.6153
_exptl_absorpt_correction_type multi-scan
_exptl_absorpt_process_details SADABS
_exptl_crystal_colour light-yellow
_exptl_crystal_density_diffrn 2.552
_exptl_crystal_density_method 'not measured'
_exptl_crystal_description isometric
_exptl_crystal_F_000 654
_exptl_crystal_size_max 0.18
_exptl_crystal_size_mid 0.08
_exptl_crystal_size_min 0.07
_refine_diff_density_max 1.307
_refine_diff_density_min -1.081
_refine_diff_density_rms 0.159
_refine_ls_extinction_method none
_refine_ls_goodness_of_fit_ref 1.055
_refine_ls_hydrogen_treatment mixed
_refine_ls_matrix_type full
_refine_ls_number_parameters 330
_refine_ls_number_reflns 4000
_refine_ls_number_restraints 1
_refine_ls_restrained_S_all 1.055
_refine_ls_R_factor_all 0.0617
_refine_ls_R_factor_gt 0.0419
_refine_ls_shift/su_max 0.000
_refine_ls_shift/su_mean 0.000
_refine_ls_structure_factor_coef Fsqd
_refine_ls_weighting_details 'calc w=1/[\s^2^(Fo^2^)+(0.0522P)^2^+0.0000P] where P=(Fo^2^+2Fc^2^)/3'
_refine_ls_weighting_scheme calc
_refine_ls_wR_factor_gt 0.0955
_refine_ls_wR_factor_ref 0.1054
_reflns_number_gt 2917
_reflns_number_total 4000
_reflns_threshold_expression >2sigma(I)
_cod_data_source_file b303498d.txt
_cod_data_source_block k3
_cod_depositor_comments
;
 Replacing the "&#x00B5;" substring with the "\m" substring in the
 values of the _chemical_name_common and _chemical_name_systematic
 data items.

 Antanas Vaitkus,
 2017-03-30

The following automatic conversions were performed:
'_symmetry_cell_setting' value 'Triclinic' changed to 'triclinic'
according to '/home/saulius/struct/CIF-dictionaries/cif_core.dic'
dictionary named 'cif_core.dic' version 2.4.1 from
2010-06-29.

'_exptl_absorpt_correction_type' value 'Multi-scan' changed
to 'multi-scan' according to
'/home/saulius/struct/CIF-dictionaries/cif_core.dic' dictionary named
'cif_core.dic' version 2.4.1 from 2010-06-29.

Automatic conversion script
Id: cif_fix_enum 1555 2011-01-17 13:19:09Z saulius 
;
_cod_original_cell_volume 854.4(4)
_cod_original_sg_symbol_H-M P-1
_cod_database_code 7204652

loop_
_symmetry_equiv_pos_as_xyz
'x, y, z'
'-x, -y, -z'

loop_
_atom_site_label
_atom_site_type_symbol
_atom_site_fract_x
_atom_site_fract_y
_atom_site_fract_z
_atom_site_U_iso_or_equiv
_atom_site_adp_type
_atom_site_occupancy
_atom_site_symmetry_multiplicity
_atom_site_calc_flag
_atom_site_refinement_flags
_atom_site_disorder_assembly
_atom_site_disorder_group
Fe1 Fe -0.23468(9) 0.03711(6) 0.38230(4) 0.00907(14) Uani 1 1 d . . .
Fe2 Fe -0.25269(10) 0.04156(8) 0.12640(4) 0.01779(17) Uani 1 1 d . . .
Fe3 Fe -0.87048(9) -0.31140(6) 0.24959(4) 0.00899(14) Uani 1 1 d . . .
P1 P -0.34494(17) -0.22356(12) 0.27779(7) 0.0101(2) Uani 1 1 d . . .
O1 O -0.1736(5) -0.2939(4) 0.2421(2) 0.0276(8) Uani 1 1 d . . .
O2 O -0.3194(4) -0.1937(3) 0.37748(18) 0.0112(6) Uani 1 1 d . . .
O3 O -0.3072(5) -0.0585(3) 0.24361(19) 0.0188(7) Uani 1 1 d . . .
O4 O -0.5678(5) -0.3289(3) 0.25099(19) 0.0148(6) Uani 1 1 d . . .
O5 O -0.1581(5) 0.2429(3) 0.33639(18) 0.0159(6) Uani 1 1 d . . .
O6 O 0.0224(5) 0.4736(3) 0.2530(2) 0.0190(7) Uani 1 1 d . . .
P2 P -0.1787(2) 0.33615(15) 0.25889(9) 0.0188(4) Uani 0.867(4) 1 d P A 1
O7 O -0.2635(11) 0.2540(7) 0.1767(4) 0.0128(13) Uani 0.50 1 d P A 1
O31 O 0.269(3) 0.2165(16) 0.2386(9) 0.026(3) Uani 0.25 1 d P B 1
O8 O -0.3835(7) 0.3966(5) 0.2721(5) 0.076(2) Uani 0.867(4) 1 d P A 1
H8A H -0.3168 0.4967 0.2612 0.115 Uiso 0.50 1 d P C 1
H8B H -0.4882 0.3470 0.2420 0.115 Uiso 0.50 1 d P D 1
P2' P -0.0275(15) 0.3035(9) 0.2540(5) 0.013(3) Uani 0.133(4) 1 d PD A 2
O7' O -0.1537(12) 0.2330(7) 0.1716(4) 0.0153(14) Uani 0.50 1 d P A 2
O8' O 0.197(4) 0.257(3) 0.2621(17) 0.017(6) Uiso 0.133(4) 1 d PD A 2
P3 P -0.6645(4) -0.1253(3) 0.07954(14) 0.0112(4) Uani 0.50 1 d P . 3
O12 O -0.4485(9) -0.1691(7) 0.0683(4) 0.0146(12) Uani 0.50 1 d P . 3
O21 O 0.0718(9) 0.1126(7) 0.1796(4) 0.0165(13) Uani 0.50 1 d P A 3
P3' P -0.8030(4) -0.0934(2) 0.07929(13) 0.0101(4) Uani 0.50 1 d P . 4
O12' O -0.9574(10) -0.0024(7) 0.1083(4) 0.0180(13) Uani 0.50 1 d P . 4
O21' O -0.2041(9) -0.1508(7) 0.0772(4) 0.0145(12) Uani 0.50 1 d P . 4
O9 O -0.5745(5) 0.0201(4) 0.1087(3) 0.0421(11) Uani 1 1 d . . .
O10 O -0.8181(6) -0.1324(4) -0.0120(2) 0.0263(8) Uani 1 1 d . . .
O11 O -0.8360(5) -0.2406(3) 0.13311(19) 0.0183(7) Uani 1 1 d . . .
P4 P -0.77599(17) -0.05024(12) 0.40192(7) 0.0102(2) Uani 1 1 d . A .
O13 O -0.8145(5) -0.2051(4) 0.3563(2) 0.0220(7) Uani 1 1 d . . .
O14 O -0.5386(5) 0.0478(3) 0.3909(2) 0.0168(7) Uani 1 1 d . . .
O15 O -0.9248(5) 0.0387(3) 0.3629(2) 0.0166(7) Uani 1 1 d . . .
O16 O -0.8262(5) -0.0848(4) 0.49774(19) 0.0191(7) Uani 1 1 d . . .
N1 N -0.5124(7) 0.3464(5) 0.4750(3) 0.0246(9) Uani 1 1 d . . .
H1A H -0.5593 0.2943 0.5247 0.030 Uiso 1 1 calc R . .
H1B H -0.4960 0.2786 0.4340 0.030 Uiso 1 1 calc R . .
C2 C -0.2964(8) 0.4610(6) 0.4932(3) 0.0277(12) Uani 1 1 d . . .
H2C H -0.2383 0.5099 0.4385 0.033 Uiso 1 1 calc R . .
H2D H -0.1920 0.4097 0.5168 0.033 Uiso 1 1 calc R . .
C1 C -0.6818(8) 0.4204(6) 0.4430(3) 0.0301(12) Uani 1 1 d . . .
H1C H -0.6392 0.4675 0.3864 0.036 Uiso 1 1 calc R . .
H1D H -0.8237 0.3430 0.4350 0.036 Uiso 1 1 calc R . .
N2 N -0.5027(8) -0.3703(5) -0.0505(3) 0.0432(13) Uani 1 1 d . . .
H2A H -0.5287 -0.3293 -0.1023 0.052 Uiso 1 1 calc R . .
H2B H -0.4581 -0.2934 -0.0104 0.052 Uiso 1 1 calc R . .
C4 C -0.6714(11) -0.5558(7) 0.0610(4) 0.0454(17) Uani 1 1 d . . .
H4A H -0.6296 -0.4795 0.1081 0.054 Uiso 1 1 calc R . .
H4B H -0.8073 -0.6318 0.0771 0.054 Uiso 1 1 calc R . .
C3 C -0.7093(9) -0.4812(7) -0.0215(6) 0.059(2) Uani 1 1 d . . .
H3A H -0.8209 -0.4280 -0.0125 0.071 Uiso 1 1 calc R . .
H3B H -0.7647 -0.5588 -0.0672 0.071 Uiso 1 1 calc R . .

loop_
_atom_site_aniso_label
_atom_site_aniso_U_11
_atom_site_aniso_U_22
_atom_site_aniso_U_33
_atom_site_aniso_U_23
_atom_site_aniso_U_13
_atom_site_aniso_U_12
Fe1 0.0071(3) 0.0097(3) 0.0106(3) 0.0004(2) 0.0006(2) 0.0026(2)
Fe2 0.0111(3) 0.0244(4) 0.0127(3) 0.0078(3) -0.0022(2) -0.0033(3)
Fe3 0.0075(3) 0.0087(3) 0.0105(3) -0.0001(2) 0.0007(2) 0.0017(2)
P1 0.0077(5) 0.0110(5) 0.0115(5) -0.0010(4) 0.0016(4) 0.0024(4)
O1 0.0109(16) 0.044(2) 0.0303(19) -0.0241(17) -0.0087(14) 0.0131(15)
O2 0.0107(14) 0.0100(14) 0.0125(15) 0.0001(11) 0.0026(11) 0.0024(11)
O3 0.0271(18) 0.0120(16) 0.0123(16) 0.0014(12) -0.0005(13) -0.0023(13)
O4 0.0079(14) 0.0133(15) 0.0220(16) -0.0044(12) -0.0020(12) 0.0012(12)
O5 0.0215(16) 0.0121(15) 0.0122(15) 0.0033(12) -0.0001(12) 0.0016(13)
O6 0.0172(16) 0.0089(15) 0.0289(18) 0.0017(13) 0.0048(13) 0.0000(12)
P2 0.0213(9) 0.0108(7) 0.0184(7) 0.0044(5) -0.0083(6) -0.0043(6)
O7 0.019(4) 0.010(3) 0.009(3) -0.001(2) 0.001(3) 0.003(3)
O31 0.038(9) 0.023(8) 0.014(7) 0.010(6) -0.001(6) 0.005(7)
O8 0.014(2) 0.021(3) 0.191(7) 0.037(3) -0.018(3) 0.001(2)
P2' 0.016(5) 0.008(4) 0.011(4) 0.003(3) 0.005(3) -0.001(3)
O7' 0.020(4) 0.011(3) 0.013(3) -0.004(2) 0.001(3) 0.002(3)
P3 0.0083(11) 0.0163(11) 0.0096(10) 0.0018(8) 0.0013(8) 0.0041(9)
O12 0.009(3) 0.019(3) 0.015(3) 0.000(2) 0.002(2) 0.002(2)
O21 0.010(3) 0.024(4) 0.015(3) 0.001(3) -0.001(2) 0.004(3)
P3' 0.0087(11) 0.0134(11) 0.0087(10) 0.0023(8) 0.0023(8) 0.0039(9)
O12' 0.015(3) 0.022(3) 0.019(3) 0.000(3) 0.004(2) 0.008(3)
O21' 0.013(3) 0.015(3) 0.017(3) 0.003(2) 0.003(2) 0.005(2)
O9 0.0103(17) 0.035(2) 0.074(3) 0.032(2) -0.0129(18) -0.0046(15)
O10 0.042(2) 0.0221(18) 0.0178(17) 0.0103(14) 0.0148(15) 0.0119(16)
O11 0.0204(17) 0.0208(17) 0.0140(15) 0.0082(13) 0.0051(13) 0.0058(14)
P4 0.0076(5) 0.0134(5) 0.0100(5) -0.0012(4) 0.0009(4) 0.0038(4)
O13 0.0169(17) 0.0280(19) 0.0226(17) -0.0160(14) -0.0074(13) 0.0100(14)
O14 0.0099(15) 0.0176(16) 0.0244(17) 0.0012(13) 0.0043(12) 0.0058(12)
O15 0.0088(14) 0.0185(16) 0.0242(17) 0.0086(13) 0.0040(12) 0.0064(12)
O16 0.0176(16) 0.0263(18) 0.0120(15) -0.0005(13) 0.0003(12) 0.0038(14)
N1 0.027(2) 0.025(2) 0.018(2) 0.0074(17) 0.0023(17) 0.0025(18)
C2 0.016(2) 0.035(3) 0.031(3) 0.014(2) 0.004(2) 0.004(2)
C1 0.021(3) 0.034(3) 0.030(3) 0.012(2) -0.002(2) 0.000(2)
N2 0.046(3) 0.025(3) 0.050(3) 0.015(2) -0.026(2) -0.002(2)
C4 0.057(4) 0.031(3) 0.041(4) -0.010(3) 0.033(3) -0.003(3)
C3 0.016(3) 0.028(3) 0.129(7) 0.017(4) -0.018(3) 0.002(2)

loop_
_atom_type_symbol
_atom_type_description
_atom_type_scat_dispersion_real
_atom_type_scat_dispersion_imag
_atom_type_scat_source
C C 0.0033 0.0016 'International Tables Vol C Tables 4.2.6.8 and 6.1.1.4'
H H 0.0000 0.0000 'International Tables Vol C Tables 4.2.6.8 and 6.1.1.4'
N N 0.0061 0.0033 'International Tables Vol C Tables 4.2.6.8 and 6.1.1.4'
O O 0.0106 0.0060 'International Tables Vol C Tables 4.2.6.8 and 6.1.1.4'
P P 0.1023 0.0942 'International Tables Vol C Tables 4.2.6.8 and 6.1.1.4'
Fe Fe 0.3463 0.8444 'International Tables Vol C Tables 4.2.6.8 and 6.1.1.4'

loop_
_geom_angle_atom_site_label_1
_geom_angle_atom_site_label_2
_geom_angle_atom_site_label_3
_geom_angle
_geom_angle_site_symmetry_1
_geom_angle_site_symmetry_3
_geom_angle_publ_flag
O16 Fe1 O5 99.02(13) 2_456 . ?
O16 Fe1 O14 92.32(13) 2_456 . ?
O5 Fe1 O14 87.85(13) . . ?
O16 Fe1 O15 91.62(13) 2_456 1_655 ?
O5 Fe1 O15 87.46(12) . 1_655 ?
O14 Fe1 O15 174.30(13) . 1_655 ?
O16 Fe1 O2 103.94(13) 2_456 . ?
O5 Fe1 O2 156.75(12) . . ?
O14 Fe1 O2 94.73(12) . . ?
O15 Fe1 O2 88.31(12) 1_655 . ?
O16 Fe1 O3 170.86(13) 2_456 . ?
O5 Fe1 O3 89.76(11) . . ?
O14 Fe1 O3 90.51(12) . . ?
O15 Fe1 O3 86.22(12) 1_655 . ?
O2 Fe1 O3 67.14(11) . . ?
O16 Fe1 P1 136.87(10) 2_456 . ?
O5 Fe1 P1 123.68(9) . . ?
O14 Fe1 P1 94.81(9) . . ?
O15 Fe1 P1 85.10(10) 1_655 . ?
O2 Fe1 P1 33.10(8) . . ?
O3 Fe1 P1 34.11(8) . . ?
O7' Fe2 O10 87.0(2) . 2_455 ?
O7' Fe2 O9 101.4(3) . . ?
O10 Fe2 O9 92.60(15) 2_455 . ?
O7' Fe2 O3 94.4(2) . . ?
O10 Fe2 O3 175.84(14) 2_455 . ?
O9 Fe2 O3 90.98(15) . . ?
O7' Fe2 O21' 152.2(3) . . ?
O10 Fe2 O21' 87.78(19) 2_455 . ?
O9 Fe2 O21' 106.2(2) . . ?
O3 Fe2 O21' 89.19(19) . . ?
O7' Fe2 O12' 99.4(3) . 1_655 ?
O10 Fe2 O12' 80.3(2) 2_455 1_655 ?
O9 Fe2 O12' 157.6(2) . 1_655 ?
O3 Fe2 O12' 95.61(19) . 1_655 ?
O21' Fe2 O12' 52.8(2) . 1_655 ?
O7' Fe2 O7 21.3(2) . . ?
O10 Fe2 O7 89.86(19) 2_455 . ?
O9 Fe2 O7 80.2(2) . . ?
O3 Fe2 O7 92.83(19) . . ?
O21' Fe2 O7 173.3(3) . . ?
O12' Fe2 O7 120.6(3) 1_655 . ?
O7' Fe2 O21 62.1(3) . . ?
O10 Fe2 O21 96.30(19) 2_455 . ?
O9 Fe2 O21 160.6(2) . . ?
O3 Fe2 O21 80.91(18) . . ?
O21' Fe2 O21 91.4(2) . . ?
O12' Fe2 O21 41.7(2) 1_655 . ?
O7 Fe2 O21 82.6(3) . . ?
O7' Fe2 O12 165.0(3) . . ?
O10 Fe2 O12 91.63(19) 2_455 . ?
O9 Fe2 O12 63.7(2) . . ?
O3 Fe2 O12 88.07(18) . . ?
O21' Fe2 O12 42.5(2) . . ?
O12' Fe2 O12 95.1(2) 1_655 . ?
O7 Fe2 O12 143.9(2) . . ?
O21 Fe2 O12 132.9(2) . . ?
O7' Fe2 P3 130.3(2) . . ?
O10 Fe2 P3 95.26(12) 2_455 . ?
O9 Fe2 P3 29.02(13) . . ?
O3 Fe2 P3 86.86(10) . . ?
O21' Fe2 P3 77.39(17) . . ?
O12' Fe2 P3 129.95(18) 1_655 . ?
O7 Fe2 P3 109.1(2) . . ?
O21 Fe2 P3 163.55(17) . . ?
O12 Fe2 P3 34.90(16) . . ?
O13 Fe3 O6 117.69(15) . 1_445 ?
O13 Fe3 O11 130.82(15) . . ?
O6 Fe3 O11 111.49(14) 1_445 . ?
O13 Fe3 O4 90.44(13) . . ?
O6 Fe3 O4 89.12(13) 1_445 . ?
O11 Fe3 O4 89.82(13) . . ?
O13 Fe3 O1 91.91(13) . 1_455 ?
O6 Fe3 O1 90.99(14) 1_445 1_455 ?
O11 Fe3 O1 87.62(14) . 1_455 ?
O4 Fe3 O1 177.29(13) . 1_455 ?
O4 P1 O1 106.80(18) . . ?
O4 P1 O2 112.75(16) . . ?
O1 P1 O2 113.00(17) . . ?
O4 P1 O3 113.01(17) . . ?
O1 P1 O3 110.6(2) . . ?
O2 P1 O3 100.80(16) . . ?
O4 P1 Fe1 130.36(12) . . ?
O1 P1 Fe1 122.67(13) . . ?
O2 P1 Fe1 45.79(11) . . ?
O3 P1 Fe1 55.14(11) . . ?
P1 O1 Fe3 148.2(2) . 1_655 ?
P1 O2 Fe1 101.11(14) . . ?
P1 O3 Fe2 135.29(19) . . ?
P1 O3 Fe1 90.75(14) . . ?
Fe2 O3 Fe1 131.79(14) . . ?
P1 O4 Fe3 134.42(18) . . ?
P2 O5 P2' 42.0(3) . . ?
P2 O5 Fe1 144.35(19) . . ?
P2' O5 Fe1 128.1(4) . . ?
P2' O6 P2 42.2(4) . . ?
P2' O6 Fe3 171.5(4) . 1_665 ?
P2 O6 Fe3 146.3(2) . 1_665 ?
O7 P2 O5 117.3(3) . . ?
O7 P2 O6 116.8(3) . . ?
O5 P2 O6 110.50(19) . . ?
O7 P2 O8 94.9(4) . . ?
O5 P2 O8 107.6(3) . . ?
O6 P2 O8 107.7(2) . . ?
O7 P2 H8A 103.5 . . ?
O5 P2 H8A 123.7 . . ?
O6 P2 H8A 80.0 . . ?
O8 P2 H8A 28.1 . . ?
P2 O7 Fe2 132.3(4) . . ?
P2 O8 H8A 97.6 . . ?
P2 O8 H8B 110.3 . . ?
H8A O8 H8B 121.3 . . ?
O6 P2' O7' 110.8(6) . . ?
O6 P2' O5 108.9(5) . . ?
O7' P2' O5 111.2(6) . . ?
O6 P2' O8' 109.8(10) . . ?
O7' P2' O8' 109.6(11) . . ?
O5 P2' O8' 106.4(10) . . ?
P2' O7' Fe2 135.1(5) . . ?
O9 P3 O11 121.1(3) . . ?
O9 P3 O12 98.0(3) . . ?
O11 P3 O12 113.6(3) . . ?
O9 P3 O10 111.9(2) . . ?
O11 P3 O10 97.9(2) . . ?
O12 P3 O10 115.5(3) . . ?
O9 P3 Fe2 45.82(16) . . ?
O11 P3 Fe2 129.50(16) . . ?
O12 P3 Fe2 52.6(2) . . ?
O10 P3 Fe2 132.55(16) . . ?
P3 O12 Fe2 92.5(3) . . ?
O10 P3' O12' 115.0(3) . . ?
O10 P3' O11 108.9(2) . . ?
O12' P3' O11 111.3(3) . . ?
O10 P3' O9 113.6(3) . . ?
O12' P3' O9 100.0(3) . . ?
O11 P3' O9 107.7(2) . . ?
P3' O12' O21' 94.0(4) . 1_455 ?
P3' O12' Fe2 156.7(4) . 1_455 ?
O21' O12' Fe2 62.7(3) 1_455 1_455 ?
O12' O21' Fe2 64.6(3) 1_655 . ?
P3 O9 P3' 39.04(15) . . ?
P3 O9 Fe2 105.2(2) . . ?
P3' O9 Fe2 144.2(3) . . ?
P3' O10 P3 36.56(14) . . ?
P3' O10 Fe2 141.5(2) . 2_455 ?
P3 O10 Fe2 131.8(2) . 2_455 ?
P3 O11 P3' 37.93(13) . . ?
P3 O11 Fe3 138.3(2) . . ?
P3' O11 Fe3 141.3(2) . . ?
O16 P4 O15 110.70(17) . . ?
O16 P4 O13 105.83(19) . . ?
O15 P4 O13 111.42(18) . . ?
O16 P4 O14 111.43(18) . . ?
O15 P4 O14 106.91(17) . . ?
O13 P4 O14 110.63(18) . . ?
P4 O13 Fe3 145.7(2) . . ?
P4 O14 Fe1 142.87(19) . . ?
P4 O15 Fe1 133.68(18) . 1_455 ?
P4 O16 Fe1 150.5(2) . 2_456 ?
C2 N1 C1 111.5(4) . . ?
C2 N1 H1A 109.3 . . ?
C1 N1 H1A 109.3 . . ?
C2 N1 H1B 109.3 . . ?
C1 N1 H1B 109.3 . . ?
H1A N1 H1B 108.0 . . ?
N1 C2 C1 111.1(4) . 2_466 ?
N1 C2 H2C 109.4 . . ?
C1 C2 H2C 109.4 2_466 . ?
N1 C2 H2D 109.4 . . ?
C1 C2 H2D 109.4 2_466 . ?
H2C C2 H2D 108.0 . . ?
C2 C1 N1 110.7(4) 2_466 . ?
C2 C1 H1C 109.5 2_466 . ?
N1 C1 H1C 109.5 . . ?
C2 C1 H1D 109.5 2_466 . ?
N1 C1 H1D 109.5 . . ?
H1C C1 H1D 108.1 . . ?
C4 N2 C3 111.1(4) 2_445 . ?
C4 N2 H2A 109.4 2_445 . ?
C3 N2 H2A 109.4 . . ?
C4 N2 H2B 109.4 2_445 . ?
C3 N2 H2B 109.4 . . ?
H2A N2 H2B 108.0 . . ?
N2 C4 C3 110.5(5) 2_445 . ?
N2 C4 H4A 109.6 2_445 . ?
C3 C4 H4A 109.6 . . ?
N2 C4 H4B 109.6 2_445 . ?
C3 C4 H4B 109.6 . . ?
H4A C4 H4B 108.1 . . ?
C4 C3 N2 111.1(5) . . ?
C4 C3 H3A 109.4 . . ?
N2 C3 H3A 109.4 . . ?
C4 C3 H3B 109.4 . . ?
N2 C3 H3B 109.4 . . ?
H3A C3 H3B 108.0 . . ?

loop_
_geom_bond_atom_site_label_1
_geom_bond_atom_site_label_2
_geom_bond_distance
_geom_bond_site_symmetry_2
_geom_bond_publ_flag
Fe1 O16 1.891(3) 2_456 ?
Fe1 O5 1.947(3) . ?
Fe1 O14 1.969(3) . ?
Fe1 O15 1.994(3) 1_655 ?
Fe1 O2 2.029(3) . ?
Fe1 O3 2.279(3) . ?
Fe1 P1 2.7775(13) . ?
Fe2 O7' 1.814(6) . ?
Fe2 O10 1.950(3) 2_455 ?
Fe2 O9 2.010(3) . ?
Fe2 O3 2.011(3) . ?
Fe2 O21' 2.020(6) . ?
Fe2 O12' 2.053(6) 1_655 ?
Fe2 O7 2.110(6) . ?
Fe2 O21 2.119(6) . ?
Fe2 O12 2.151(6) . ?
Fe2 P3 2.705(2) . ?
Fe3 O13 1.873(3) . ?
Fe3 O6 1.893(3) 1_445 ?
Fe3 O11 1.897(3) . ?
Fe3 O4 1.975(3) . ?
Fe3 O1 1.979(3) 1_455 ?
P1 O4 1.515(3) . ?
P1 O1 1.525(3) . ?
P1 O2 1.546(3) . ?
P1 O3 1.558(3) . ?
O1 Fe3 1.979(3) 1_655 ?
O5 P2 1.491(3) . ?
O5 P2' 1.543(8) . ?
O6 P2' 1.500(8) . ?
O6 P2 1.522(3) . ?
O6 Fe3 1.893(3) 1_665 ?
P2 O7 1.473(6) . ?
P2 O8 1.570(5) . ?
P2 H8A 1.9170 . ?
O8 H8A 0.9120 . ?
O8 H8B 0.8204 . ?
P2' O7' 1.516(11) . ?
P2' O8' 1.61(3) . ?
P3 O9 1.360(5) . ?
P3 O11 1.539(3) . ?
P3 O12 1.549(6) . ?
P3 O10 1.679(4) . ?
P3' O10 1.435(4) . ?
P3' O12' 1.530(6) . ?
P3' O11 1.549(4) . ?
P3' O9 1.580(4) . ?
O12' O21' 1.810(8) 1_455 ?
O12' Fe2 2.053(6) 1_455 ?
O21' O12' 1.810(8) 1_655 ?
O10 Fe2 1.950(3) 2_455 ?
P4 O16 1.524(3) . ?
P4 O15 1.528(3) . ?
P4 O13 1.531(3) . ?
P4 O14 1.533(3) . ?
O15 Fe1 1.994(3) 1_455 ?
O16 Fe1 1.891(3) 2_456 ?
N1 C2 1.490(6) . ?
N1 C1 1.501(6) . ?
N1 H1A 0.9100 . ?
N1 H1B 0.9100 . ?
C2 C1 1.495(7) 2_466 ?
C2 H2C 0.9800 . ?
C2 H2D 0.9800 . ?
C1 C2 1.495(7) 2_466 ?
C1 H1C 0.9800 . ?
C1 H1D 0.9800 . ?
N2 C4 1.464(8) 2_445 ?
N2 C3 1.491(7) . ?
N2 H2A 0.9100 . ?
N2 H2B 0.9100 . ?
C4 N2 1.464(8) 2_445 ?
C4 C3 1.486(9) . ?
C4 H4A 0.9800 . ?
C4 H4B 0.9800 . ?
C3 H3A 0.9800 . ?
C3 H3B 0.9800 . ?

loop_
_geom_torsion_atom_site_label_1
_geom_torsion_atom_site_label_2
_geom_torsion_atom_site_label_3
_geom_torsion_atom_site_label_4
_geom_torsion
_geom_torsion_site_symmetry_1
_geom_torsion_site_symmetry_2
_geom_torsion_site_symmetry_3
_geom_torsion_site_symmetry_4
_geom_torsion_publ_flag
O16 Fe1 P1 O4 90.5(2) 2_456 . . . ?
O5 Fe1 P1 O4 -98.7(2) . . . . ?
O14 Fe1 P1 O4 -8.11(19) . . . . ?
O15 Fe1 P1 O4 177.62(19) 1_655 . . . ?
O2 Fe1 P1 O4 83.2(2) . . . . ?
O3 Fe1 P1 O4 -91.9(2) . . . . ?
O16 Fe1 P1 O1 -84.1(2) 2_456 . . . ?
O5 Fe1 P1 O1 86.7(2) . . . . ?
O14 Fe1 P1 O1 177.4(2) . . . . ?
O15 Fe1 P1 O1 3.1(2) 1_655 . . . ?
O2 Fe1 P1 O1 -91.4(2) . . . . ?
O3 Fe1 P1 O1 93.6(2) . . . . ?
O16 Fe1 P1 O2 7.3(2) 2_456 . . . ?
O5 Fe1 P1 O2 178.09(18) . . . . ?
O14 Fe1 P1 O2 -91.30(17) . . . . ?
O15 Fe1 P1 O2 94.43(17) 1_655 . . . ?
O3 Fe1 P1 O2 -175.1(2) . . . . ?
O16 Fe1 P1 O3 -177.6(2) 2_456 . . . ?
O5 Fe1 P1 O3 -6.83(19) . . . . ?
O14 Fe1 P1 O3 83.79(17) . . . . ?
O15 Fe1 P1 O3 -90.49(17) 1_655 . . . ?
O2 Fe1 P1 O3 175.1(2) . . . . ?
O4 P1 O1 Fe3 -157.3(4) . . . 1_655 ?
O2 P1 O1 Fe3 -32.7(5) . . . 1_655 ?
O3 P1 O1 Fe3 79.4(5) . . . 1_655 ?
Fe1 P1 O1 Fe3 18.4(5) . . . 1_655 ?
O4 P1 O2 Fe1 -124.86(15) . . . . ?
O1 P1 O2 Fe1 113.91(19) . . . . ?
O3 P1 O2 Fe1 -4.10(18) . . . . ?
O16 Fe1 O2 P1 -174.87(14) 2_456 . . . ?
O5 Fe1 O2 P1 -4.0(4) . . . . ?
O14 Fe1 O2 P1 91.55(15) . . . . ?
O15 Fe1 O2 P1 -83.62(15) 1_655 . . . ?
O3 Fe1 O2 P1 2.99(13) . . . . ?
O4 P1 O3 Fe2 -72.0(3) . . . . ?
O1 P1 O3 Fe2 47.7(3) . . . . ?
O2 P1 O3 Fe2 167.5(2) . . . . ?
Fe1 P1 O3 Fe2 163.9(3) . . . . ?
O4 P1 O3 Fe1 124.16(15) . . . . ?
O1 P1 O3 Fe1 -116.18(15) . . . . ?
O2 P1 O3 Fe1 3.59(15) . . . . ?
O7' Fe2 O3 P1 -163.5(4) . . . . ?
O10 Fe2 O3 P1 -55(2) 2_455 . . . ?
O9 Fe2 O3 P1 95.0(3) . . . . ?
O21' Fe2 O3 P1 -11.2(3) . . . . ?
O12' Fe2 O3 P1 -63.6(3) 1_655 . . . ?
O7 Fe2 O3 P1 175.2(3) . . . . ?
O21 Fe2 O3 P1 -102.7(3) . . . . ?
O12 Fe2 O3 P1 31.3(3) . . . . ?
P3 Fe2 O3 P1 66.2(3) . . . . ?
O7' Fe2 O3 Fe1 -5.4(3) . . . . ?
O10 Fe2 O3 Fe1 103.5(19) 2_455 . . . ?
O9 Fe2 O3 Fe1 -106.9(2) . . . . ?
O21' Fe2 O3 Fe1 146.9(3) . . . . ?
O12' Fe2 O3 Fe1 94.5(3) 1_655 . . . ?
O7 Fe2 O3 Fe1 -26.7(3) . . . . ?
O21 Fe2 O3 Fe1 55.4(2) . . . . ?
O12 Fe2 O3 Fe1 -170.6(2) . . . . ?
P3 Fe2 O3 Fe1 -135.6(2) . . . . ?
O16 Fe1 O3 P1 10.3(9) 2_456 . . . ?
O5 Fe1 O3 P1 174.32(15) . . . . ?
O14 Fe1 O3 P1 -97.83(15) . . . . ?
O15 Fe1 O3 P1 86.85(15) 1_655 . . . ?
O2 Fe1 O3 P1 -2.91(13) . . . . ?
O16 Fe1 O3 Fe2 -154.6(7) 2_456 . . . ?
O5 Fe1 O3 Fe2 9.5(2) . . . . ?
O14 Fe1 O3 Fe2 97.4(2) . . . . ?
O15 Fe1 O3 Fe2 -78.0(2) 1_655 . . . ?
O2 Fe1 O3 Fe2 -167.7(2) . . . . ?
P1 Fe1 O3 Fe2 -164.8(3) . . . . ?
O1 P1 O4 Fe3 -166.8(2) . . . . ?
O2 P1 O4 Fe3 68.5(3) . . . . ?
O3 P1 O4 Fe3 -45.0(3) . . . . ?
Fe1 P1 O4 Fe3 18.0(3) . . . . ?
O13 Fe3 O4 P1 -39.1(3) . . . . ?
O6 Fe3 O4 P1 -156.8(3) 1_445 . . . ?
O11 Fe3 O4 P1 91.7(3) . . . . ?
O1 Fe3 O4 P1 111(3) 1_455 . . . ?
O16 Fe1 O5 P2 -164.5(3) 2_456 . . . ?
O14 Fe1 O5 P2 -72.5(4) . . . . ?
O15 Fe1 O5 P2 104.2(4) 1_655 . . . ?
O2 Fe1 O5 P2 24.5(6) . . . . ?
O3 Fe1 O5 P2 18.0(4) . . . . ?
P1 Fe1 O5 P2 21.8(4) . . . . ?
O16 Fe1 O5 P2' 137.2(5) 2_456 . . . ?
O14 Fe1 O5 P2' -130.8(5) . . . . ?
O15 Fe1 O5 P2' 45.9(5) 1_655 . . . ?
O2 Fe1 O5 P2' -33.8(6) . . . . ?
O3 Fe1 O5 P2' -40.3(5) . . . . ?
P1 Fe1 O5 P2' -36.5(5) . . . . ?
P2' O5 P2 O7 80.6(6) . . . . ?
Fe1 O5 P2 O7 -11.5(5) . . . . ?
P2' O5 P2 O6 -56.6(5) . . . . ?
Fe1 O5 P2 O6 -148.7(3) . . . . ?
P2' O5 P2 O8 -174.0(5) . . . . ?
Fe1 O5 P2 O8 93.9(4) . . . . ?
P2' O6 P2 O7 -78.6(6) . . . . ?
Fe3 O6 P2 O7 100.8(5) 1_665 . . . ?
P2' O6 P2 O5 58.9(5) . . . . ?
Fe3 O6 P2 O5 -121.7(4) 1_665 . . . ?
P2' O6 P2 O8 176.2(6) . . . . ?
Fe3 O6 P2 O8 -4.4(5) 1_665 . . . ?
O5 P2 O7 Fe2 -27.9(7) . . . . ?
O6 P2 O7 Fe2 106.7(5) . . . . ?
O8 P2 O7 Fe2 -140.6(5) . . . . ?
O7' Fe2 O7 P2 -55.1(8) . . . . ?
O10 Fe2 O7 P2 -137.1(5) 2_455 . . . ?
O9 Fe2 O7 P2 130.2(6) . . . . ?
O3 Fe2 O7 P2 39.7(5) . . . . ?
O21' Fe2 O7 P2 -68(2) . . . . ?
O12' Fe2 O7 P2 -58.5(6) 1_655 . . . ?
O21 Fe2 O7 P2 -40.7(5) . . . . ?
O12 Fe2 O7 P2 130.3(5) . . . . ?
P3 Fe2 O7 P2 127.4(5) . . . . ?
P2 O6 P2' O7' 67.7(6) . . . . ?
Fe3 O6 P2' O7' -110(3) 1_665 . . . ?
P2 O6 P2' O5 -54.9(4) . . . . ?
Fe3 O6 P2' O5 127(2) 1_665 . . . ?
P2 O6 P2' O8' -171.0(12) . . . . ?
Fe3 O6 P2' O8' 11(3) 1_665 . . . ?
P2 O5 P2' O6 57.0(4) . . . . ?
Fe1 O5 P2' O6 -170.8(3) . . . . ?
P2 O5 P2' O7' -65.4(6) . . . . ?
Fe1 O5 P2' O7' 66.8(7) . . . . ?
P2 O5 P2' O8' 175.3(12) . . . . ?
Fe1 O5 P2' O8' -52.5(11) . . . . ?
O6 P2' O7' Fe2 175.9(5) . . . . ?
O5 P2' O7' Fe2 -62.9(10) . . . . ?
O8' P2' O7' Fe2 54.5(13) . . . . ?
O10 Fe2 O7' P2' -143.5(8) 2_455 . . . ?
O9 Fe2 O7' P2' 124.5(8) . . . . ?
O3 Fe2 O7' P2' 32.6(8) . . . . ?
O21' Fe2 O7' P2' -64.0(10) . . . . ?
O12' Fe2 O7' P2' -63.8(8) 1_655 . . . ?
O7 Fe2 O7' P2' 119.2(13) . . . . ?
O21 Fe2 O7' P2' -44.7(7) . . . . ?
O12 Fe2 O7' P2' 131.5(10) . . . . ?
P3 Fe2 O7' P2' 122.2(7) . . . . ?
O7' Fe2 P3 O9 4.6(4) . . . . ?
O10 Fe2 P3 O9 -85.9(3) 2_455 . . . ?
O3 Fe2 P3 O9 97.7(3) . . . . ?
O21' Fe2 P3 O9 -172.4(3) . . . . ?
O12' Fe2 P3 O9 -167.6(3) 1_655 . . . ?
O7 Fe2 P3 O9 5.8(3) . . . . ?
O21 Fe2 P3 O9 139.6(6) . . . . ?
O12 Fe2 P3 O9 -171.2(4) . . . . ?
O7' Fe2 P3 O11 -92.9(3) . . . . ?
O10 Fe2 P3 O11 176.6(2) 2_455 . . . ?
O9 Fe2 P3 O11 -97.6(3) . . . . ?
O3 Fe2 P3 O11 0.1(2) . . . . ?
O21' Fe2 P3 O11 90.0(3) . . . . ?
O12' Fe2 P3 O11 94.8(3) 1_655 . . . ?
O7 Fe2 P3 O11 -91.8(3) . . . . ?
O21 Fe2 P3 O11 42.0(7) . . . . ?
O12 Fe2 P3 O11 91.3(3) . . . . ?
O7' Fe2 P3 O12 175.8(4) . . . . ?
O10 Fe2 P3 O12 85.3(3) 2_455 . . . ?
O9 Fe2 P3 O12 171.2(4) . . . . ?
O3 Fe2 P3 O12 -91.1(3) . . . . ?
O21' Fe2 P3 O12 -1.2(3) . . . . ?
O12' Fe2 P3 O12 3.6(4) 1_655 . . . ?
O7 Fe2 P3 O12 177.0(3) . . . . ?
O21 Fe2 P3 O12 -49.2(7) . . . . ?
O7' Fe2 P3 O10 83.8(4) . . . . ?
O10 Fe2 P3 O10 -6.7(3) 2_455 . . . ?
O9 Fe2 P3 O10 79.2(3) . . . . ?
O3 Fe2 P3 O10 176.9(2) . . . . ?
O21' Fe2 P3 O10 -93.2(3) . . . . ?
O12' Fe2 P3 O10 -88.4(3) 1_655 . . . ?
O7 Fe2 P3 O10 85.0(3) . . . . ?
O21 Fe2 P3 O10 -141.2(6) . . . . ?
O12 Fe2 P3 O10 -92.0(3) . . . . ?
O9 P3 O12 Fe2 6.4(3) . . . . ?
O11 P3 O12 Fe2 -122.7(2) . . . . ?
O10 P3 O12 Fe2 125.3(2) . . . . ?
O7' Fe2 O12 P3 -12.4(11) . . . . ?
O10 Fe2 O12 P3 -96.9(3) 2_455 . . . ?
O9 Fe2 O12 P3 -4.8(2) . . . . ?
O3 Fe2 O12 P3 87.3(3) . . . . ?
O21' Fe2 O12 P3 178.2(5) . . . . ?
O12' Fe2 O12 P3 -177.3(3) 1_655 . . . ?
O7 Fe2 O12 P3 -4.9(5) . . . . ?
O21 Fe2 O12 P3 163.0(2) . . . . ?
O10 P3' O12' O21' 61.5(4) . . . 1_455 ?
O11 P3' O12' O21' -62.9(4) . . . 1_455 ?
O9 P3' O12' O21' -176.4(3) . . . 1_455 ?
O10 P3' O12' Fe2 58.4(10) . . . 1_455 ?
O11 P3' O12' Fe2 -66.0(10) . . . 1_455 ?
O9 P3' O12' Fe2 -179.6(9) . . . 1_455 ?
O7' Fe2 O21' O12' 0.2(7) . . . 1_655 ?
O10 Fe2 O21' O12' 79.5(3) 2_455 . . 1_655 ?
O9 Fe2 O21' O12' 171.5(3) . . . 1_655 ?
O3 Fe2 O21' O12' -97.7(3) . . . 1_655 ?
O7 Fe2 O21' O12' 10(2) . . . 1_655 ?
O21 Fe2 O21' O12' -16.8(3) . . . 1_655 ?
O12 Fe2 O21' O12' 174.3(4) . . . 1_655 ?
P3 Fe2 O21' O12' 175.4(3) . . . 1_655 ?
O11 P3 O9 P3' -63.1(2) . . . . ?
O12 P3 O9 P3' 173.1(3) . . . . ?
O10 P3 O9 P3' 51.4(2) . . . . ?
Fe2 P3 O9 P3' -179.8(2) . . . . ?
O11 P3 O9 Fe2 116.7(2) . . . . ?
O12 P3 O9 Fe2 -7.1(3) . . . . ?
O10 P3 O9 Fe2 -128.8(2) . . . . ?
O10 P3' O9 P3 -67.9(3) . . . . ?
O12' P3' O9 P3 169.1(3) . . . . ?
O11 P3' O9 P3 52.8(2) . . . . ?
O10 P3' O9 Fe2 -68.2(5) . . . . ?
O12' P3' O9 Fe2 168.7(4) . . . . ?
O11 P3' O9 Fe2 52.4(5) . . . . ?
O7' Fe2 O9 P3 -176.4(3) . . . . ?
O10 Fe2 O9 P3 96.2(2) 2_455 . . . ?
O3 Fe2 O9 P3 -81.7(2) . . . . ?
O21' Fe2 O9 P3 7.7(3) . . . . ?
O12' Fe2 O9 P3 25.6(6) 1_655 . . . ?
O7 Fe2 O9 P3 -174.4(3) . . . . ?
O21 Fe2 O9 P3 -146.4(5) . . . . ?
O12 Fe2 O9 P3 5.6(2) . . . . ?
O7' Fe2 O9 P3' -176.2(5) . . . . ?
O10 Fe2 O9 P3' 96.4(4) 2_455 . . . ?
O3 Fe2 O9 P3' -81.5(4) . . . . ?
O21' Fe2 O9 P3' 7.9(5) . . . . ?
O12' Fe2 O9 P3' 25.8(8) 1_655 . . . ?
O7 Fe2 O9 P3' -174.2(5) . . . . ?
O21 Fe2 O9 P3' -146.2(6) . . . . ?
O12 Fe2 O9 P3' 5.8(4) . . . . ?
P3 Fe2 O9 P3' 0.2(3) . . . . ?
O12' P3' O10 P3 166.9(4) . . . . ?
O11 P3' O10 P3 -67.4(2) . . . . ?
O9 P3' O10 P3 52.5(2) . . . . ?
O12' P3' O10 Fe2 71.0(5) . . . 2_455 ?
O11 P3' O10 Fe2 -163.3(3) . . . 2_455 ?
O9 P3' O10 Fe2 -43.4(5) . . . 2_455 ?
O9 P3 O10 P3' -65.5(3) . . . . ?
O11 P3 O10 P3' 62.6(2) . . . . ?
O12 P3 O10 P3' -176.5(4) . . . . ?
Fe2 P3 O10 P3' -114.9(3) . . . . ?
O9 P3 O10 Fe2 58.3(4) . . . 2_455 ?
O11 P3 O10 Fe2 -173.6(2) . . . 2_455 ?
O12 P3 O10 Fe2 -52.7(4) . . . 2_455 ?
Fe2 P3 O10 Fe2 8.9(4) . . . 2_455 ?
O9 P3 O11 P3' 68.7(3) . . . . ?
O12 P3 O11 P3' -175.2(3) . . . . ?
O10 P3 O11 P3' -52.8(2) . . . . ?
Fe2 P3 O11 P3' 124.8(3) . . . . ?
O9 P3 O11 Fe3 -49.3(4) . . . . ?
O12 P3 O11 Fe3 66.9(4) . . . . ?
O10 P3 O11 Fe3 -170.8(3) . . . . ?
Fe2 P3 O11 Fe3 6.8(4) . . . . ?
O10 P3' O11 P3 77.4(2) . . . . ?
O12' P3' O11 P3 -154.8(4) . . . . ?
O9 P3' O11 P3 -46.1(2) . . . . ?
O10 P3' O11 Fe3 -172.6(3) . . . . ?
O12' P3' O11 Fe3 -44.9(5) . . . . ?
O9 P3' O11 Fe3 63.8(4) . . . . ?
O13 Fe3 O11 P3 44.5(4) . . . . ?
O6 Fe3 O11 P3 -134.9(3) 1_445 . . . ?
O4 Fe3 O11 P3 -45.9(3) . . . . ?
O1 Fe3 O11 P3 135.0(3) 1_455 . . . ?
O13 Fe3 O11 P3' -15.8(4) . . . . ?
O6 Fe3 O11 P3' 164.8(3) 1_445 . . . ?
O4 Fe3 O11 P3' -106.2(3) . . . . ?
O1 Fe3 O11 P3' 74.7(3) 1_455 . . . ?
O16 P4 O13 Fe3 159.5(3) . . . . ?
O15 P4 O13 Fe3 39.1(4) . . . . ?
O14 P4 O13 Fe3 -79.7(4) . . . . ?
O6 Fe3 O13 P4 -162.9(3) 1_445 . . . ?
O11 Fe3 O13 P4 17.7(4) . . . . ?
O4 Fe3 O13 P4 107.9(4) . . . . ?
O1 Fe3 O13 P4 -70.8(4) 1_455 . . . ?
O16 P4 O14 Fe1 83.4(3) . . . . ?
O15 P4 O14 Fe1 -155.5(3) . . . . ?
O13 P4 O14 Fe1 -34.1(4) . . . . ?
O16 Fe1 O14 P4 -97.1(3) 2_456 . . . ?
O5 Fe1 O14 P4 164.0(3) . . . . ?
O15 Fe1 O14 P4 129.2(12) 1_655 . . . ?
O2 Fe1 O14 P4 7.1(3) . . . . ?
O3 Fe1 O14 P4 74.2(3) . . . . ?
P1 Fe1 O14 P4 40.4(3) . . . . ?
O16 P4 O15 Fe1 -34.1(3) . . . 1_455 ?
O13 P4 O15 Fe1 83.4(3) . . . 1_455 ?
O14 P4 O15 Fe1 -155.7(2) . . . 1_455 ?
O15 P4 O16 Fe1 -96.5(4) . . . 2_456 ?
O13 P4 O16 Fe1 142.6(4) . . . 2_456 ?
O14 P4 O16 Fe1 22.3(5) . . . 2_456 ?
C1 N1 C2 C1 56.1(6) . . . 2_466 ?
C2 N1 C1 C2 -55.9(5) . . . 2_466 ?
N2 C4 C3 N2 -56.3(7) 2_445 . . . ?
C4 N2 C3 C4 56.6(8) 2_445 . . . ?
